data_7217207
loop_
_publ_author_name
'Vasylyeva, Vera'
'Nayak, Susanta K.'
'Terraneo, Giancarlo'
'Cavallo, Gabriella'
'Metrangolo, Pierangelo'
'Resnati, Giuseppe'

_publ_section_title
;
 Orthogonal halogen and hydrogen bonds involving a peptide bond model
;
_journal_issue 35
_journal_name_full CrystEngComm
_journal_page_first 8102
_journal_paper_doi 10.1039/C4CE01514B
_journal_volume 16
_journal_year 2014
_chemical_formula_moiety '(C6 I2 F4), (C3 H7 N O)'
_chemical_formula_sum 'C9 H7 F4 I2 N O'
_chemical_formula_weight 474.96
_chemical_melting_point 348(2)
_chemical_name_systematic
;
 1,3-Diiodotetrafluorobenzene N-Methylacetamide
;
_space_group_IT_number 14
_symmetry_cell_setting monoclinic
_symmetry_Int_Tables_number 14
_symmetry_space_group_name_Hall '-P 2ybc'
_symmetry_space_group_name_H-M 'P 1 21/c 1'
_atom_sites_solution_hydrogens geom
_atom_sites_solution_primary direct
_atom_sites_solution_secondary difmap
_audit_creation_method SHELXL-97
_cell_angle_alpha 90.00
_cell_angle_beta 105.695(3)
_cell_angle_gamma 90.00
_cell_formula_units_Z 4
_cell_length_a 8.0655(5)
_cell_length_b 18.2945(10)
_cell_length_c 9.1049(5)
_cell_measurement_reflns_used 240
_cell_measurement_temperature 100(2)
_cell_measurement_theta_max 28.3
_cell_measurement_theta_min 2.6
_cell_volume 1293.38(13)
_computing_cell_refinement 'Bruker SMART'
_computing_data_collection 'Bruker SMART'
_computing_data_reduction 'Bruker SHELXTL'
_computing_molecular_graphics 'Bruker SHELXTL'
_computing_publication_material 'Bruker SHELXTL'
_computing_structure_refinement 'SHELXL-97 (Sheldrick, 2008)'
_computing_structure_solution 'SHELXS-97 (Sheldrick, 2008)'
_diffrn_ambient_temperature 100(2)
_diffrn_measured_fraction_theta_full 0.998
_diffrn_measured_fraction_theta_max 0.998
_diffrn_measurement_device_type 'CCD area detector'
_diffrn_measurement_method 'phi and omega scans'
_diffrn_radiation_monochromator graphite
_diffrn_radiation_source 'fine-focus sealed tube'
_diffrn_radiation_type MoK\a
_diffrn_radiation_wavelength 0.71073
_diffrn_reflns_av_R_equivalents 0.0412
_diffrn_reflns_av_sigmaI/netI 0.0246
_diffrn_reflns_limit_h_max 10
_diffrn_reflns_limit_h_min -10
_diffrn_reflns_limit_k_max 24
_diffrn_reflns_limit_k_min -24
_diffrn_reflns_limit_l_max 11
_diffrn_reflns_limit_l_min -12
_diffrn_reflns_number 34556
_diffrn_reflns_theta_full 28.33
_diffrn_reflns_theta_max 28.33
_diffrn_reflns_theta_min 2.62
_exptl_absorpt_coefficient_mu 4.894
_exptl_absorpt_correction_T_max 0.7578
_exptl_absorpt_correction_T_min 0.4410
_exptl_absorpt_correction_type multi-scan
_exptl_absorpt_process_details SADABS
_exptl_crystal_colour COLORLESS
_exptl_crystal_density_diffrn 2.439
_exptl_crystal_density_method 'not measured'
_exptl_crystal_description BLOCK
_exptl_crystal_F_000 872
_exptl_crystal_size_max 0.20
_exptl_crystal_size_mid 0.14
_exptl_crystal_size_min 0.06
_refine_diff_density_max 0.766
_refine_diff_density_min -0.793
_refine_diff_density_rms 0.107
_refine_ls_extinction_method none
_refine_ls_goodness_of_fit_ref 1.021
_refine_ls_hydrogen_treatment mixed
_refine_ls_matrix_type full
_refine_ls_number_parameters 205
_refine_ls_number_reflns 3213
_refine_ls_number_restraints 111
_refine_ls_restrained_S_all 1.005
_refine_ls_R_factor_all 0.0326
_refine_ls_R_factor_gt 0.0210
_refine_ls_shift/su_max 0.004
_refine_ls_shift/su_mean 0.000
_refine_ls_structure_factor_coef Fsqd
_refine_ls_weighting_details 'calc w=1/[\s^2^(Fo^2^)+(0.0164P)^2^+0.9574P] where P=(Fo^2^+2Fc^2^)/3'
_refine_ls_weighting_scheme calc
_refine_ls_wR_factor_gt 0.0398
_refine_ls_wR_factor_ref 0.0431
_reflns_number_gt 2609
_reflns_number_total 3213
_reflns_threshold_expression >2sigma(I)
_cod_data_source_file c4ce01514b2.cif
_cod_data_source_block sn062
_cod_depositor_comments
;
The following automatic conversions were performed:

'_symmetry_cell_setting' value 'Monoclinic' changed to 'monoclinic'
according to
/usr/data/users/saulius/crontab/automatic-downloads/rss-feeds/RSC/lib/dictionaries/cif_core.dic
dictionary named 'cif_core.dic' version 2.4.2 from
2011-04-26.

'_exptl_absorpt_correction_type' value 'MULTI-SCAN'
changed to 'multi-scan' according to
/usr/data/users/saulius/crontab/automatic-downloads/rss-feeds/RSC/lib/dictionaries/cif_core.dic
dictionary named 'cif_core.dic' version 2.4.2 from 2011-04-26.

Automatic conversion script
Id: cif_fix_values 2281 2013-09-26 08:29:07Z andrius 

 Adding full bibliography for 7217203--7217209.cif.
;
_cod_original_sg_symbol_H-M 'P 21/c'
_cod_database_code 7217207

loop_
_symmetry_equiv_pos_as_xyz
'x, y, z'
'-x, y+1/2, -z+1/2'
'-x, -y, -z'
'x, -y-1/2, z-1/2'

loop_
_atom_site_label
_atom_site_type_symbol
_atom_site_fract_x
_atom_site_fract_y
_atom_site_fract_z
_atom_site_U_iso_or_equiv
_atom_site_adp_type
_atom_site_occupancy
_atom_site_symmetry_multiplicity
_atom_site_calc_flag
_atom_site_refinement_flags
_atom_site_disorder_assembly
_atom_site_disorder_group
O1A O 0.399(2) 0.6847(8) 0.744(2) 0.0190(14) Uani 0.50 1 d PU A 1
N1A N 0.4563(6) 0.7625(2) 0.5727(6) 0.0208(9) Uani 0.50 1 d PDU A 1
H1A H 0.4436 0.7745 0.4767 0.025 Uiso 0.50 1 calc PR A 1
C7A C 0.3756(8) 0.7053(3) 0.6109(7) 0.0194(11) Uani 0.50 1 d PDU A 1
C8A C 0.231(3) 0.6705(10) 0.465(2) 0.023(2) Uani 0.50 1 d PDU A 1
C9A C 0.564(5) 0.8034(19) 0.694(3) 0.024(4) Uani 0.50 1 d PDU A 1
O1B O 0.428(2) 0.6982(8) 0.764(2) 0.0190(14) Uani 0.50 1 d PU B 2
N1B N 0.3678(6) 0.7235(2) 0.5122(5) 0.0220(9) Uani 0.50 1 d PDU B 2
H1B H 0.3783 0.7527 0.4383 0.026 Uiso 0.50 1 calc PR B 2
C7B C 0.4488(8) 0.7341(3) 0.6546(8) 0.0209(11) Uani 0.50 1 d PDU B 2
C9B C 0.260(3) 0.6604(10) 0.486(2) 0.023(2) Uani 0.50 1 d PDU B 2
C8B C 0.587(5) 0.8016(19) 0.676(3) 0.024(4) Uani 0.50 1 d PD B 2
H9A H 0.517(5) 0.827(2) 0.749(5) 0.082(16) Uiso 1 1 d . . .
H9B H 0.683(5) 0.7851(19) 0.732(4) 0.056(11) Uiso 1 1 d . . .
H9C H 0.567(7) 0.842(3) 0.637(6) 0.103(19) Uiso 1 1 d . . .
H8A H 0.153(5) 0.6663(17) 0.516(4) 0.046(10) Uiso 1 1 d . . .
H8B H 0.298(4) 0.620(2) 0.480(4) 0.048(10) Uiso 1 1 d . . .
H8C H 0.214(4) 0.6804(18) 0.367(4) 0.051(10) Uiso 1 1 d . . .
I1 I 0.29368(2) 0.562535(8) -0.139756(18) 0.01752(5) Uani 1 1 d . . .
I2 I 0.24691(2) 0.433389(10) 0.45785(2) 0.02871(6) Uani 1 1 d . . .
F1 F 0.32962(19) 0.53981(8) 0.21235(17) 0.0237(3) Uani 1 1 d . . .
F2 F 0.0666(2) 0.31037(8) 0.21988(18) 0.0281(4) Uani 1 1 d . . .
F3 F -0.0068(2) 0.30336(8) -0.08559(19) 0.0341(4) Uani 1 1 d . . .
F4 F 0.0872(2) 0.41232(8) -0.24420(17) 0.0266(4) Uani 1 1 d . . .
C1 C 0.2138(3) 0.47850(13) -0.0195(3) 0.0165(5) Uani 1 1 d . . .
C2 C 0.2482(3) 0.48039(13) 0.1386(3) 0.0178(5) Uani 1 1 d . . .
C3 C 0.2019(3) 0.42544(13) 0.2230(3) 0.0182(5) Uani 1 1 d . . .
C4 C 0.1172(3) 0.36549(13) 0.1448(3) 0.0201(6) Uani 1 1 d . . .
C5 C 0.0782(3) 0.36152(13) -0.0115(3) 0.0205(6) Uani 1 1 d . . .
C6 C 0.1266(3) 0.41797(14) -0.0920(3) 0.0186(5) Uani 1 1 d . . .

loop_
_atom_site_aniso_label
_atom_site_aniso_U_11
_atom_site_aniso_U_22
_atom_site_aniso_U_33
_atom_site_aniso_U_23
_atom_site_aniso_U_13
_atom_site_aniso_U_12
O1A 0.031(5) 0.014(5) 0.013(4) -0.006(3) 0.006(3) -0.010(3)
N1A 0.031(2) 0.018(2) 0.016(2) -0.0010(19) 0.011(2) -0.0052(19)
C7A 0.025(3) 0.017(3) 0.016(3) -0.004(2) 0.006(2) 0.000(2)
C8A 0.031(6) 0.017(4) 0.017(5) 0.003(4) -0.002(3) 0.001(4)
C9A 0.021(8) 0.0310(19) 0.025(5) 0.000(3) 0.013(4) -0.004(4)
O1B 0.031(5) 0.014(5) 0.013(4) -0.006(3) 0.006(3) -0.010(3)
N1B 0.033(2) 0.020(2) 0.013(2) -0.0013(19) 0.005(2) -0.0017(19)
C7B 0.025(3) 0.014(3) 0.025(3) -0.001(2) 0.010(3) 0.005(2)
C9B 0.031(6) 0.017(4) 0.017(5) 0.003(4) -0.002(3) 0.001(4)
C8B 0.021(8) 0.0310(19) 0.025(5) 0.000(3) 0.013(4) -0.004(4)
I1 0.01726(8) 0.02180(9) 0.01505(9) 0.00376(7) 0.00701(7) 0.00230(6)
I2 0.03533(11) 0.03789(11) 0.01316(9) 0.00574(8) 0.00700(8) 0.00090(8)
F1 0.0289(8) 0.0264(8) 0.0163(8) -0.0027(6) 0.0071(7) -0.0067(6)
F2 0.0387(9) 0.0200(8) 0.0301(9) 0.0081(7) 0.0171(8) 0.0008(7)
F3 0.0502(11) 0.0235(8) 0.0316(10) -0.0082(7) 0.0164(9) -0.0111(7)
F4 0.0351(9) 0.0324(8) 0.0127(8) -0.0052(7) 0.0073(7) -0.0050(7)
C1 0.0150(12) 0.0213(12) 0.0150(13) 0.0040(10) 0.0070(11) 0.0043(10)
C2 0.0172(12) 0.0196(12) 0.0181(14) -0.0020(10) 0.0073(11) 0.0018(9)
C3 0.0166(12) 0.0252(13) 0.0136(13) 0.0027(10) 0.0053(11) 0.0071(10)
C4 0.0223(13) 0.0184(12) 0.0234(14) 0.0056(11) 0.0127(12) 0.0045(10)
C5 0.0244(14) 0.0164(12) 0.0233(15) -0.0047(11) 0.0109(12) -0.0001(10)
C6 0.0209(13) 0.0249(13) 0.0118(12) 0.0010(10) 0.0073(11) 0.0054(10)

loop_
_atom_type_symbol
_atom_type_description
_atom_type_scat_dispersion_real
_atom_type_scat_dispersion_imag
_atom_type_scat_source
C C 0.0033 0.0016 'International Tables Vol C Tables 4.2.6.8 and 6.1.1.4'
H H 0.0000 0.0000 'International Tables Vol C Tables 4.2.6.8 and 6.1.1.4'
N N 0.0061 0.0033 'International Tables Vol C Tables 4.2.6.8 and 6.1.1.4'
O O 0.0106 0.0060 'International Tables Vol C Tables 4.2.6.8 and 6.1.1.4'
F F 0.0171 0.0103 'International Tables Vol C Tables 4.2.6.8 and 6.1.1.4'
I I -0.4742 1.8119 'International Tables Vol C Tables 4.2.6.8 and 6.1.1.4'

loop_
_geom_angle_atom_site_label_1
_geom_angle_atom_site_label_2
_geom_angle_atom_site_label_3
_geom_angle
C7A N1A C9A 116.7(12)
C7A N1A H1A 121.6
C9A N1A H1A 121.6
O1A C7A N1A 122.8(7)
O1A C7A C8A 124.4(12)
N1A C7A C8A 112.6(10)
C7A C8A H8A 93(3)
C7A C8A H8B 91(2)
H8A C8A H8B 105(4)
C7A C8A H8C 128(3)
H8A C8A H8C 128(4)
H8B C8A H8C 104(4)
N1A C9A H9A 117(4)
N1A C9A H9B 115(4)
H9A C9A H9B 122(4)
N1A C9A H9C 94(4)
H9A C9A H9C 92(6)
H9B C9A H9C 107(5)
C7B N1B C9B 113.8(10)
C7B N1B H1B 123.1
C9B N1B H1B 123.1
O1B C7B N1B 125.6(8)
O1B C7B C8B 122.4(13)
N1B C7B C8B 112.0(12)
N1B C9B H8A 114(3)
N1B C9B H8B 122(3)
H8A C9B H8B 120(4)
N1B C9B H8C 85(2)
H8A C9B H8C 98(3)
H8B C9B H8C 105(4)
C7B C8B H9A 87(3)
C7B C8B H9B 106(4)
H9A C8B H9B 109(4)
C7B C8B H9C 126(5)
H9A C8B H9C 79(5)
H9B C8B H9C 128(4)
C6 C1 C2 116.6(2)
C6 C1 I1 122.01(19)
C2 C1 I1 121.41(18)
F1 C2 C3 118.6(2)
F1 C2 C1 117.9(2)
C3 C2 C1 123.5(2)
C2 C3 C4 117.5(2)
C2 C3 I2 121.71(19)
C4 C3 I2 120.70(19)
F2 C4 C5 118.2(2)
F2 C4 C3 120.6(2)
C5 C4 C3 121.2(2)
F3 C5 C4 120.3(2)
F3 C5 C6 120.3(2)
C4 C5 C6 119.4(2)
F4 C6 C1 120.2(2)
F4 C6 C5 118.0(2)
C1 C6 C5 121.8(2)

loop_
_geom_bond_atom_site_label_1
_geom_bond_atom_site_label_2
_geom_bond_distance
O1A C7A 1.23(2)
N1A C7A 1.327(7)
N1A C9A 1.423(18)
N1A H1A 0.8800
C7A C8A 1.641(5)
C8A H8A 0.88(5)
C8A H8B 1.06(4)
C8A H8C 0.88(4)
C9A H9A 0.82(6)
C9A H9B 0.99(6)
C9A H9C 0.88(6)
O1B C7B 1.24(2)
N1B C7B 1.299(8)
N1B C9B 1.424(18)
N1B H1B 0.8800
C7B C8B 1.640(5)
C9B H8A 0.98(5)
C9B H8B 0.81(4)
C9B H8C 1.11(4)
C8B H9A 1.08(6)
C8B H9B 0.86(6)
C8B H9C 0.82(7)
I1 C1 2.087(2)
I2 C3 2.075(3)
F1 C2 1.351(3)
F2 C4 1.342(3)
F3 C5 1.344(3)
F4 C6 1.340(3)
C1 C6 1.380(3)
C1 C2 1.391(3)
C2 C3 1.377(4)
C3 C4 1.383(4)
C4 C5 1.373(4)
C5 C6 1.382(4)

loop_
_geom_torsion_atom_site_label_1
_geom_torsion_atom_site_label_2
_geom_torsion_atom_site_label_3
_geom_torsion_atom_site_label_4
_geom_torsion
C9A N1A C7A O1A -5(3)
C9A N1A C7A C8A 171(2)
C9B N1B C7B O1B -6.0(18)
C9B N1B C7B C8B 173(2)
C6 C1 C2 F1 -178.4(2)
I1 C1 C2 F1 2.4(3)
C6 C1 C2 C3 0.8(4)
I1 C1 C2 C3 -178.34(18)
F1 C2 C3 C4 179.4(2)
C1 C2 C3 C4 0.2(4)
F1 C2 C3 I2 2.0(3)
C1 C2 C3 I2 -177.22(19)
C2 C3 C4 F2 -179.2(2)
I2 C3 C4 F2 -1.8(3)
C2 C3 C4 C5 -1.1(4)
I2 C3 C4 C5 176.33(19)
F2 C4 C5 F3 -0.7(4)
C3 C4 C5 F3 -178.8(2)
F2 C4 C5 C6 179.1(2)
C3 C4 C5 C6 1.0(4)
C2 C1 C6 F4 179.4(2)
I1 C1 C6 F4 -1.4(3)
C2 C1 C6 C5 -1.0(4)
I1 C1 C6 C5 178.17(19)
F3 C5 C6 F4 -0.5(4)
C4 C5 C6 F4 179.8(2)
F3 C5 C6 C1 179.9(2)
C4 C5 C6 C1 0.1(4)
